data_4065351
loop_
_publ_author_name
'Wooles, Ashley J.'
'Gregson, Matthew'
'Robinson, Sarah'
'Cooper, Oliver J.'
'Mills, David P.'
'Lewis, William'
'Blake, Alexander J.'
'Liddle, Stephen T.'

_publ_section_title
;
 Group 1 Bis(iminophosphorano)methanides, Part 2:N-Aryl Derivatives of the
 Sterically Demanding Methanes H2C(PPh2NR)2(R = 2,4,6-trimethylphenyl or
 2,6-diisopropylphenyl)
;
_journal_issue 20
_journal_name_full Organometallics
_journal_page_first 5326
_journal_paper_doi 10.1021/om200729x
_journal_volume 30
_journal_year 2011
_chemical_formula_moiety 'C51 H55 I2 N2 O2 P2 Pr, 3(C7 H8)'
_chemical_formula_sum 'C72 H79 I2 N2 O2 P2 Pr'
_chemical_formula_weight 1461.02
_chemical_name_systematic
; 
 ? 
;
_space_group_IT_number 2
_symmetry_cell_setting triclinic
_symmetry_space_group_name_Hall '-P 1'
_symmetry_space_group_name_H-M 'P -1'
_atom_sites_solution_hydrogens 'geom, Me from difmap'
_atom_sites_solution_primary direct
_atom_sites_solution_secondary difmap
_audit_creation_method 'enCIFer editing of SHELXL97 CIF output'
_cell_angle_alpha 85.157(2)
_cell_angle_beta 76.840(2)
_cell_angle_gamma 87.327(2)
_cell_formula_units_Z 2
_cell_length_a 12.7745(17)
_cell_length_b 15.235(2)
_cell_length_c 17.276(2)
_cell_measurement_reflns_used 11637
_cell_measurement_temperature 90(2)
_cell_measurement_theta_max 27.516
_cell_measurement_theta_min 2.2405
_cell_volume 3261.0(7)
_computing_cell_refinement 'Bruker SAINT version 6.36A (Bruker, 2000)'
_computing_data_collection 'Bruker SMART version 5.625 (Bruker, 2001)'
_computing_data_reduction 'Bruker SAINT; SHELXTL (Sheldrick, 2008)'
_computing_molecular_graphics 'SHELXTL (Sheldrick, 2008)'
_computing_publication_material 'enCIFer(Allen et al., 2004); PLATON (Spek, 2009)'
_computing_structure_refinement 'SHELXL97 (Sheldrick, 2008)'
_computing_structure_solution 'SHELXTL (Sheldrick, 2008)'
_diffrn_ambient_temperature 90(2)
_diffrn_measured_fraction_theta_full 0.974
_diffrn_measured_fraction_theta_max 0.974
_diffrn_measurement_device_type 'Bruker SMART APEX CCD diffractometer'
_diffrn_measurement_method '\w rotation with narrow frames'
_diffrn_radiation_monochromator graphite
_diffrn_radiation_source 'normal-focus sealed tube'
_diffrn_radiation_type MoK\a
_diffrn_radiation_wavelength 0.71073
_diffrn_reflns_av_R_equivalents 0.045
_diffrn_reflns_av_sigmaI/netI 0.076
_diffrn_reflns_limit_h_max 16
_diffrn_reflns_limit_h_min -16
_diffrn_reflns_limit_k_max 19
_diffrn_reflns_limit_k_min -19
_diffrn_reflns_limit_l_max 22
_diffrn_reflns_limit_l_min -22
_diffrn_reflns_number 28741
_diffrn_reflns_theta_full 27.56
_diffrn_reflns_theta_max 27.56
_diffrn_reflns_theta_min 2.09
_diffrn_standards_decay_% 0
_diffrn_standards_number 0
_exptl_absorpt_coefficient_mu 1.789
_exptl_absorpt_correction_T_max 0.75
_exptl_absorpt_correction_T_min 0.58
_exptl_absorpt_correction_type multi-scan
_exptl_absorpt_process_details 'SADABS 2007/2'
_exptl_crystal_colour 'pale green'
_exptl_crystal_density_diffrn 1.488
_exptl_crystal_density_method 'not measured'
_exptl_crystal_description column
_exptl_crystal_F_000 1472
_exptl_crystal_size_max 0.08
_exptl_crystal_size_mid 0.07
_exptl_crystal_size_min 0.04
_refine_diff_density_max 5.52
_refine_diff_density_min -1.47
_refine_diff_density_rms
;0.17 
PROBLEM: ALERT: The ratio of given/expected molecular weight as
RESPONSE: Consequence of SQUEEZE.
;
_refine_ls_extinction_method none
_refine_ls_goodness_of_fit_ref 0.99
_refine_ls_hydrogen_treatment constr
_refine_ls_matrix_type full
_refine_ls_number_parameters 611
_refine_ls_number_reflns 14697
_refine_ls_number_restraints 0
_refine_ls_restrained_S_all 0.99
_refine_ls_R_factor_all 0.0695
_refine_ls_R_factor_gt 0.0549
_refine_ls_shift/su_max 0.003
_refine_ls_shift/su_mean 0.000
_refine_ls_structure_factor_coef Fsqd
_refine_ls_weighting_details 'calc w=1/[\s^2^(Fo^2^)+(0.083P)^2^] where P=(Fo^2^+2Fc^2^)/3'
_refine_ls_weighting_scheme calc
_refine_ls_wR_factor_gt 0.136
_refine_ls_wR_factor_ref 0.141
_reflns_number_gt 11326
_reflns_number_total 14697
_reflns_threshold_expression I>2\s(I)
_cod_data_source_file om200729x_si_001.cif
_cod_data_source_block 10
_cod_depositor_comments
;
The following automatic conversions were performed:

'_exptl_absorpt_correction_type' value 'MULTI-SCAN' changed to
'multi-scan' according to
/home/saulius/struct/CIF-dictionaries/cif_core.dic dictionary named
'cif_core.dic' version 2.4.1 from 2010-06-29.

Automatic conversion script
Id: cif_fix_values 1715 2011-07-08 13:25:40Z adriana 
;
_cod_original_cell_volume 3260.9(8)
_cod_database_code 4065351

loop_
_symmetry_equiv_pos_as_xyz
'x, y, z'
'-x, -y, -z'

loop_
_atom_site_label
_atom_site_type_symbol
_atom_site_fract_x
_atom_site_fract_y
_atom_site_fract_z
_atom_site_U_iso_or_equiv
_atom_site_adp_type
_atom_site_occupancy
_atom_site_symmetry_multiplicity
_atom_site_calc_flag
_atom_site_refinement_flags
Pr1 Pr 0.33249(2) 0.256095(17) 0.218596(17) 0.01690(8) Uani 1 1 d .
C1 C 0.2044(4) 0.1226(3) 0.3075(3) 0.0174(10) Uani 1 1 d .
H1A H 0.2471 0.0667 0.3132 0.021 Uiso 1 1 calc R
P1 P 0.18457(10) 0.18059(8) 0.39170(8) 0.0164(3) Uani 1 1 d .
C2 C 0.0454(4) 0.1859(3) 0.4459(3) 0.0181(10) Uani 1 1 d .
C3 C -0.0010(4) 0.2549(4) 0.4916(3) 0.0249(11) Uani 1 1 d .
H3A H 0.0388 0.3063 0.4906 0.030 Uiso 1 1 calc R
C4 C -0.1050(4) 0.2494(4) 0.5387(3) 0.0258(12) Uani 1 1 d .
H4A H -0.1357 0.2966 0.5698 0.031 Uiso 1 1 calc R
C5 C -0.1634(4) 0.1746(4) 0.5401(3) 0.0240(11) Uani 1 1 d .
H5A H -0.2349 0.1711 0.5713 0.029 Uiso 1 1 calc R
C6 C -0.1183(4) 0.1054(4) 0.4963(3) 0.0262(12) Uani 1 1 d .
H6A H -0.1586 0.0541 0.4978 0.031 Uiso 1 1 calc R
C7 C -0.0146(4) 0.1101(4) 0.4500(3) 0.0225(11) Uani 1 1 d .
H7A H 0.0162 0.0616 0.4207 0.027 Uiso 1 1 calc R
C8 C 0.2438(4) 0.1163(3) 0.4653(3) 0.0184(10) Uani 1 1 d .
C9 C 0.2081(4) 0.1319(4) 0.5457(3) 0.0261(12) Uani 1 1 d .
H9A H 0.1525 0.1749 0.5609 0.031 Uiso 1 1 calc R
C10 C 0.2523(5) 0.0859(4) 0.6037(4) 0.0315(13) Uani 1 1 d .
H10A H 0.2281 0.0989 0.6578 0.038 Uiso 1 1 calc R
C11 C 0.3317(4) 0.0210(4) 0.5837(4) 0.0279(12) Uani 1 1 d .
H11A H 0.3615 -0.0107 0.6237 0.033 Uiso 1 1 calc R
C12 C 0.3671(4) 0.0030(4) 0.5034(3) 0.0242(11) Uani 1 1 d .
H12A H 0.4204 -0.0419 0.4888 0.029 Uiso 1 1 calc R
C13 C 0.3242(4) 0.0509(3) 0.4452(3) 0.0216(11) Uani 1 1 d .
H13A H 0.3498 0.0392 0.3909 0.026 Uiso 1 1 calc R
N1 N 0.2406(3) 0.2744(3) 0.3605(3) 0.0177(8) Uani 1 1 d .
C14 C 0.2521(4) 0.3425(3) 0.4107(3) 0.0178(10) Uani 1 1 d .
C15 C 0.3390(4) 0.3410(3) 0.4483(3) 0.0202(10) Uani 1 1 d .
C16 C 0.3513(4) 0.4101(3) 0.4926(3) 0.0243(11) Uani 1 1 d .
H16A H 0.4107 0.4086 0.5173 0.029 Uiso 1 1 calc R
C17 C 0.2787(4) 0.4817(4) 0.5017(3) 0.0260(12) Uani 1 1 d .
C18 C 0.1957(4) 0.4837(3) 0.4626(3) 0.0246(11) Uani 1 1 d .
H18A H 0.1466 0.5328 0.4676 0.029 Uiso 1 1 calc R
C19 C 0.1808(4) 0.4166(3) 0.4161(3) 0.0202(10) Uani 1 1 d .
C20 C 0.0919(4) 0.4282(3) 0.3717(3) 0.0249(11) Uani 1 1 d .
H20A H 0.0290 0.4566 0.4048 0.037 Uiso 1 1 calc R
H20B H 0.0724 0.3704 0.3592 0.037 Uiso 1 1 calc R
H20C H 0.1164 0.4651 0.3221 0.037 Uiso 1 1 calc R
C21 C 0.2902(6) 0.5541(4) 0.5536(4) 0.0370(15) Uani 1 1 d .
H21A H 0.2482 0.6064 0.5404 0.056 Uiso 1 1 calc R
H21B H 0.3661 0.5689 0.5444 0.056 Uiso 1 1 calc R
H21C H 0.2638 0.5339 0.6098 0.056 Uiso 1 1 calc R
C22 C 0.4239(4) 0.2673(3) 0.4404(3) 0.0229(11) Uani 1 1 d .
H22A H 0.4946 0.2919 0.4363 0.034 Uiso 1 1 calc R
H22B H 0.4245 0.2370 0.3924 0.034 Uiso 1 1 calc R
H22C H 0.4073 0.2252 0.4874 0.034 Uiso 1 1 calc R
P2 P 0.13871(10) 0.12206(8) 0.23082(8) 0.0167(3) Uani 1 1 d .
C23 C 0.0094(4) 0.1806(3) 0.2579(3) 0.0202(10) Uani 1 1 d .
C24 C 0.0073(4) 0.2723(3) 0.2573(3) 0.0225(11) Uani 1 1 d .
H24A H 0.0718 0.3035 0.2375 0.027 Uiso 1 1 calc R
C25 C -0.0888(4) 0.3183(4) 0.2855(3) 0.0247(11) Uani 1 1 d .
H25A H -0.0900 0.3807 0.2851 0.030 Uiso 1 1 calc R
C26 C -0.1830(4) 0.2722(4) 0.3141(3) 0.0279(12) Uani 1 1 d .
H26A H -0.2478 0.3032 0.3358 0.033 Uiso 1 1 calc R
C27 C -0.1833(4) 0.1832(4) 0.3114(4) 0.0310(13) Uani 1 1 d .
H27A H -0.2490 0.1530 0.3280 0.037 Uiso 1 1 calc R
C28 C -0.0867(4) 0.1360(4) 0.2842(3) 0.0242(11) Uani 1 1 d .
H28A H -0.0868 0.0737 0.2836 0.029 Uiso 1 1 calc R
C29 C 0.0970(4) 0.0133(3) 0.2178(3) 0.0207(11) Uani 1 1 d .
C30 C 0.0982(4) -0.0561(3) 0.2771(3) 0.0216(11) Uani 1 1 d .
H30A H 0.1302 -0.0487 0.3206 0.026 Uiso 1 1 calc R
C31 C 0.0522(5) -0.1348(4) 0.2712(4) 0.0286(12) Uani 1 1 d .
H31A H 0.0503 -0.1811 0.3120 0.034 Uiso 1 1 calc R
C32 C 0.0089(5) -0.1472(4) 0.2065(4) 0.0325(13) Uani 1 1 d .
H32A H -0.0217 -0.2019 0.2027 0.039 Uiso 1 1 calc R
C33 C 0.0100(5) -0.0799(4) 0.1473(4) 0.0305(13) Uani 1 1 d .
H33A H -0.0188 -0.0889 0.1026 0.037 Uiso 1 1 calc R
C34 C 0.0531(4) 0.0004(4) 0.1529(3) 0.0262(12) Uani 1 1 d .
H34A H 0.0528 0.0467 0.1126 0.031 Uiso 1 1 calc R
N2 N 0.2236(3) 0.1652(3) 0.1539(3) 0.0183(9) Uani 1 1 d .
C35 C 0.2327(4) 0.1432(3) 0.0732(3) 0.0189(10) Uani 1 1 d .
C36 C 0.3008(4) 0.0718(3) 0.0437(3) 0.0204(10) Uani 1 1 d .
C37 C 0.3163(4) 0.0564(4) -0.0367(3) 0.0256(12) Uani 1 1 d .
H37A H 0.3663 0.0113 -0.0570 0.031 Uiso 1 1 calc R
C38 C 0.2623(4) 0.1037(4) -0.0879(3) 0.0261(12) Uani 1 1 d .
C39 C 0.1915(4) 0.1707(4) -0.0561(3) 0.0231(11) Uani 1 1 d .
H39A H 0.1520 0.2035 -0.0897 0.028 Uiso 1 1 calc R
C40 C 0.1760(4) 0.1915(3) 0.0224(3) 0.0196(10) Uani 1 1 d .
C41 C 0.3575(4) 0.0127(3) 0.0969(3) 0.0249(11) Uani 1 1 d .
H41A H 0.4091 -0.0266 0.0643 0.037 Uiso 1 1 calc R
H41B H 0.3045 -0.0224 0.1357 0.037 Uiso 1 1 calc R
H41C H 0.3958 0.0489 0.1251 0.037 Uiso 1 1 calc R
C42 C 0.0970(4) 0.2645(4) 0.0517(3) 0.0266(12) Uani 1 1 d .
H42A H 0.0418 0.2413 0.0970 0.040 Uiso 1 1 calc R
H42B H 0.0630 0.2883 0.0086 0.040 Uiso 1 1 calc R
H42C H 0.1348 0.3115 0.0685 0.040 Uiso 1 1 calc R
C43 C 0.2807(5) 0.0858(4) -0.1751(4) 0.0351(14) Uani 1 1 d .
H43A H 0.2600 0.1384 -0.2055 0.053 Uiso 1 1 calc R
H43B H 0.2371 0.0364 -0.1804 0.053 Uiso 1 1 calc R
H43C H 0.3569 0.0711 -0.1957 0.053 Uiso 1 1 calc R
I1 I 0.23882(3) 0.43405(2) 0.14907(2) 0.02767(10) Uani 1 1 d .
I2 I 0.51661(3) 0.11823(2) 0.24439(2) 0.02190(9) Uani 1 1 d .
O1 O 0.4700(3) 0.2849(2) 0.0892(2) 0.0287(9) Uani 1 1 d .
C44 C 0.5087(5) 0.2196(4) 0.0321(4) 0.0347(14) Uani 1 1 d .
H44A H 0.4576 0.1710 0.0398 0.042 Uiso 1 1 calc R
H44B H 0.5797 0.1948 0.0378 0.042 Uiso 1 1 calc R
C45 C 0.5170(9) 0.2679(5) -0.0481(5) 0.067(3) Uani 1 1 d .
H45A H 0.4573 0.2525 -0.0718 0.080 Uiso 1 1 calc R
H45B H 0.5860 0.2527 -0.0845 0.080 Uiso 1 1 calc R
C46 C 0.5107(7) 0.3645(5) -0.0341(4) 0.0502(19) Uani 1 1 d .
H46A H 0.4415 0.3917 -0.0416 0.060 Uiso 1 1 calc R
H46B H 0.5704 0.3963 -0.0708 0.060 Uiso 1 1 calc R
C47 C 0.5199(5) 0.3659(4) 0.0516(4) 0.0355(14) Uani 1 1 d .
H47A H 0.5961 0.3665 0.0553 0.043 Uiso 1 1 calc R
H47B H 0.4812 0.4180 0.0764 0.043 Uiso 1 1 calc R
O2 O 0.4605(3) 0.3668(2) 0.2480(2) 0.0239(8) Uani 1 1 d .
C48 C 0.4369(4) 0.4587(3) 0.2673(4) 0.0256(12) Uani 1 1 d .
H48A H 0.3708 0.4633 0.3099 0.031 Uiso 1 1 calc R
H48B H 0.4274 0.4964 0.2197 0.031 Uiso 1 1 calc R
C49 C 0.5337(5) 0.4852(4) 0.2951(4) 0.0337(14) Uani 1 1 d .
H49A H 0.5301 0.4639 0.3513 0.040 Uiso 1 1 calc R
H49B H 0.5418 0.5499 0.2888 0.040 Uiso 1 1 calc R
C50 C 0.6241(5) 0.4384(4) 0.2384(4) 0.0329(14) Uani 1 1 d .
H50A H 0.6396 0.4692 0.1844 0.039 Uiso 1 1 calc R
H50B H 0.6908 0.4331 0.2588 0.039 Uiso 1 1 calc R
C51 C 0.5765(4) 0.3494(4) 0.2386(4) 0.0291(13) Uani 1 1 d .
H51A H 0.6071 0.3223 0.1879 0.035 Uiso 1 1 calc R
H51B H 0.5911 0.3093 0.2832 0.035 Uiso 1 1 calc R
C52 C -0.2537(5) 0.3393(4) 0.7402(4) 0.0350(14) Uani 1 1 d .
H52A H -0.2306 0.3875 0.6994 0.052 Uiso 1 1 calc R
H52B H -0.1905 0.3048 0.7497 0.052 Uiso 1 1 calc R
H52C H -0.2922 0.3638 0.7899 0.052 Uiso 1 1 calc R
C53 C -0.3263(4) 0.2814(4) 0.7124(3) 0.0246(11) Uani 1 1 d .
C54 C -0.3767(5) 0.3107(4) 0.6518(4) 0.0328(13) Uani 1 1 d .
H54A H -0.3639 0.3683 0.6265 0.039 Uiso 1 1 calc R
C55 C -0.4462(5) 0.2564(5) 0.6275(4) 0.0391(15) Uani 1 1 d .
H55A H -0.4813 0.2776 0.5863 0.047 Uiso 1 1 calc R
C56 C -0.4646(5) 0.1707(5) 0.6634(4) 0.0407(16) Uani 1 1 d .
H56A H -0.5117 0.1335 0.6468 0.049 Uiso 1 1 calc R
C57 C -0.4134(5) 0.1416(4) 0.7230(4) 0.0358(14) Uani 1 1 d .
H57A H -0.4248 0.0837 0.7477 0.043 Uiso 1 1 calc R
C58 C -0.3459(5) 0.1956(4) 0.7472(4) 0.0298(12) Uani 1 1 d .
H58A H -0.3115 0.1742 0.7887 0.036 Uiso 1 1 calc R

loop_
_atom_site_aniso_label
_atom_site_aniso_U_11
_atom_site_aniso_U_22
_atom_site_aniso_U_33
_atom_site_aniso_U_23
_atom_site_aniso_U_13
_atom_site_aniso_U_12
Pr1 0.01336(13) 0.01785(14) 0.01806(15) -0.00218(10) 0.00012(10) -0.00241(9)
C1 0.015(2) 0.017(2) 0.019(3) -0.0053(19) -0.0014(19) 0.0016(17)
P1 0.0140(6) 0.0173(6) 0.0170(6) -0.0017(5) -0.0009(5) -0.0022(4)
C2 0.018(2) 0.020(2) 0.014(2) 0.0024(18) -0.0001(19) -0.0017(18)
C3 0.023(3) 0.026(3) 0.023(3) -0.001(2) -0.001(2) -0.005(2)
C4 0.023(3) 0.023(3) 0.027(3) -0.002(2) 0.004(2) 0.002(2)
C5 0.015(2) 0.030(3) 0.022(3) 0.003(2) 0.004(2) 0.000(2)
C6 0.023(3) 0.027(3) 0.027(3) 0.001(2) -0.002(2) -0.009(2)
C7 0.019(2) 0.026(3) 0.022(3) -0.004(2) -0.002(2) 0.000(2)
C8 0.015(2) 0.021(2) 0.019(3) 0.0008(19) -0.0041(19) -0.0047(18)
C9 0.025(3) 0.028(3) 0.024(3) -0.002(2) -0.003(2) 0.001(2)
C10 0.034(3) 0.040(3) 0.021(3) 0.002(2) -0.008(2) -0.004(3)
C11 0.025(3) 0.032(3) 0.029(3) 0.008(2) -0.012(2) -0.006(2)
C12 0.014(2) 0.027(3) 0.034(3) 0.006(2) -0.010(2) -0.0049(19)
C13 0.017(2) 0.022(3) 0.025(3) 0.000(2) -0.003(2) -0.0060(19)
N1 0.015(2) 0.0153(19) 0.022(2) -0.0025(16) -0.0011(17) -0.0006(15)
C14 0.017(2) 0.015(2) 0.019(3) -0.0006(18) 0.0011(19) -0.0069(18)
C15 0.019(2) 0.020(2) 0.020(3) 0.0024(19) -0.001(2) -0.0050(19)
C16 0.026(3) 0.024(3) 0.025(3) -0.002(2) -0.008(2) -0.006(2)
C17 0.027(3) 0.029(3) 0.020(3) -0.004(2) 0.002(2) -0.009(2)
C18 0.029(3) 0.021(3) 0.021(3) -0.006(2) 0.004(2) -0.001(2)
C19 0.022(3) 0.016(2) 0.019(3) -0.0015(19) 0.004(2) -0.0034(18)
C20 0.028(3) 0.020(3) 0.028(3) -0.001(2) -0.007(2) 0.000(2)
C21 0.047(4) 0.034(3) 0.034(3) -0.019(3) -0.012(3) -0.002(3)
C22 0.018(2) 0.026(3) 0.026(3) -0.006(2) -0.006(2) 0.000(2)
P2 0.0143(6) 0.0177(6) 0.0175(6) -0.0025(5) -0.0018(5) -0.0018(4)
C23 0.015(2) 0.025(3) 0.020(3) 0.000(2) -0.005(2) 0.0007(19)
C24 0.020(3) 0.024(3) 0.026(3) -0.007(2) -0.006(2) -0.003(2)
C25 0.019(3) 0.026(3) 0.029(3) -0.011(2) -0.002(2) 0.003(2)
C26 0.020(3) 0.035(3) 0.029(3) -0.010(2) -0.006(2) 0.008(2)
C27 0.014(3) 0.043(3) 0.033(3) 0.003(3) 0.000(2) -0.001(2)
C28 0.016(2) 0.024(3) 0.030(3) 0.002(2) -0.001(2) 0.000(2)
C29 0.015(2) 0.019(2) 0.026(3) -0.005(2) 0.002(2) -0.0014(18)
C30 0.016(2) 0.026(3) 0.021(3) -0.005(2) -0.001(2) 0.0021(19)
C31 0.029(3) 0.022(3) 0.033(3) 0.001(2) -0.004(2) -0.004(2)
C32 0.032(3) 0.028(3) 0.040(4) -0.004(3) -0.009(3) -0.012(2)
C33 0.038(3) 0.030(3) 0.027(3) -0.003(2) -0.012(3) -0.012(2)
C34 0.025(3) 0.024(3) 0.028(3) -0.002(2) -0.003(2) -0.006(2)
N2 0.0131(19) 0.024(2) 0.017(2) -0.0032(17) -0.0012(16) -0.0029(16)
C35 0.013(2) 0.022(2) 0.020(3) -0.004(2) 0.0015(19) -0.0033(18)
C36 0.019(2) 0.018(2) 0.023(3) -0.003(2) -0.002(2) -0.0027(19)
C37 0.022(3) 0.028(3) 0.025(3) -0.006(2) 0.000(2) 0.007(2)
C38 0.024(3) 0.032(3) 0.021(3) -0.006(2) -0.001(2) 0.000(2)
C39 0.019(3) 0.030(3) 0.020(3) -0.002(2) -0.003(2) 0.001(2)
C40 0.013(2) 0.023(3) 0.022(3) -0.003(2) -0.0012(19) -0.0026(18)
C41 0.025(3) 0.024(3) 0.024(3) -0.006(2) -0.003(2) 0.006(2)
C42 0.024(3) 0.029(3) 0.027(3) -0.007(2) -0.005(2) 0.005(2)
C43 0.041(4) 0.036(3) 0.025(3) -0.010(3) -0.001(3) 0.011(3)
I1 0.02468(18) 0.02265(18) 0.0357(2) 0.00178(14) -0.00767(15) -0.00330(13)
I2 0.01608(16) 0.02175(17) 0.02621(19) -0.00141(13) -0.00159(13) 0.00004(12)
O1 0.028(2) 0.027(2) 0.025(2) -0.0057(16) 0.0091(16) -0.0057(16)
C44 0.029(3) 0.036(3) 0.034(3) -0.010(3) 0.009(3) -0.008(2)
C45 0.107(8) 0.056(5) 0.030(4) -0.009(4) 0.001(4) 0.003(5)
C46 0.060(5) 0.047(4) 0.036(4) 0.008(3) 0.002(3) -0.010(3)
C47 0.033(3) 0.028(3) 0.038(4) 0.001(3) 0.009(3) -0.007(2)
O2 0.0156(18) 0.0238(19) 0.032(2) -0.0053(16) -0.0032(15) -0.0040(14)
C48 0.022(3) 0.019(3) 0.033(3) -0.002(2) -0.001(2) -0.003(2)
C49 0.024(3) 0.028(3) 0.048(4) -0.013(3) -0.002(3) -0.005(2)
C50 0.021(3) 0.031(3) 0.045(4) -0.005(3) -0.002(3) -0.009(2)
C51 0.014(3) 0.025(3) 0.047(4) -0.007(3) -0.003(2) -0.004(2)
C52 0.035(3) 0.029(3) 0.040(4) -0.012(3) -0.003(3) -0.004(2)
C53 0.023(3) 0.026(3) 0.023(3) -0.008(2) 0.000(2) 0.005(2)
C54 0.027(3) 0.034(3) 0.034(3) -0.005(3) 0.003(3) 0.002(2)
C55 0.032(3) 0.047(4) 0.041(4) -0.010(3) -0.012(3) 0.006(3)
C56 0.027(3) 0.051(4) 0.044(4) -0.020(3) -0.001(3) -0.007(3)
C57 0.031(3) 0.028(3) 0.042(4) -0.005(3) 0.005(3) -0.005(2)
C58 0.030(3) 0.033(3) 0.024(3) -0.003(2) -0.001(2) 0.003(2)

loop_
_atom_type_symbol
_atom_type_description
_atom_type_scat_dispersion_real
_atom_type_scat_dispersion_imag
_atom_type_scat_source
C C 0.0033 0.0016 'International Tables Vol C Tables 4.2.6.8 and 6.1.1.4'
H H 0.0000 0.0000 'International Tables Vol C Tables 4.2.6.8 and 6.1.1.4'
O O 0.0106 0.0060 'International Tables Vol C Tables 4.2.6.8 and 6.1.1.4'
P P 0.1023 0.0942 'International Tables Vol C Tables 4.2.6.8 and 6.1.1.4'
I I -0.4742 1.8119 'International Tables Vol C Tables 4.2.6.8 and 6.1.1.4'
Pr Pr -0.2180 2.8214 'International Tables Vol C Tables 4.2.6.8 and 6.1.1.4'
N N 0.0061 0.0033 'International Tables Vol C Tables 4.2.6.8 and 6.1.1.4'

loop_
_geom_angle_atom_site_label_1
_geom_angle_atom_site_label_2
_geom_angle_atom_site_label_3
_geom_angle
N1 Pr1 N2 110.90(13)
N1 Pr1 O1 156.79(13)
N2 Pr1 O1 91.92(13)
N1 Pr1 O2 82.25(13)
N2 Pr1 O2 165.14(13)
O1 Pr1 O2 74.59(12)
N1 Pr1 C1 59.93(13)
N2 Pr1 C1 59.42(14)
O1 Pr1 C1 141.24(13)
O2 Pr1 C1 135.41(14)
N1 Pr1 I2 99.77(10)
N2 Pr1 I2 100.73(10)
O1 Pr1 I2 79.30(10)
O2 Pr1 I2 83.14(8)
C1 Pr1 I2 81.19(10)
N1 Pr1 I1 95.52(9)
N2 Pr1 I1 91.98(10)
O1 Pr1 I1 78.90(9)
O2 Pr1 I1 79.50(9)
C1 Pr1 I1 123.68(10)
I2 Pr1 I1 155.049(13)
P2 C1 P1 133.7(3)
P2 C1 Pr1 88.4(2)
P1 C1 Pr1 90.50(19)
P2 C1 H1A 111.7
P1 C1 H1A 111.7
Pr1 C1 H1A 111.7
N1 P1 C1 104.8(2)
N1 P1 C2 116.1(2)
C1 P1 C2 113.5(2)
N1 P1 C8 114.3(2)
C1 P1 C8 108.3(2)
C2 P1 C8 100.0(2)
C3 C2 C7 118.3(5)
C3 C2 P1 124.4(4)
C7 C2 P1 116.7(4)
C4 C3 C2 120.8(5)
C4 C3 H3A 119.6
C2 C3 H3A 119.6
C5 C4 C3 119.7(5)
C5 C4 H4A 120.1
C3 C4 H4A 120.1
C6 C5 C4 120.2(5)
C6 C5 H5A 119.9
C4 C5 H5A 119.9
C5 C6 C7 120.4(5)
C5 C6 H6A 119.8
C7 C6 H6A 119.8
C6 C7 C2 120.6(5)
C6 C7 H7A 119.7
C2 C7 H7A 119.7
C9 C8 C13 118.0(5)
C9 C8 P1 119.1(4)
C13 C8 P1 123.0(4)
C10 C9 C8 121.1(5)
C10 C9 H9A 119.4
C8 C9 H9A 119.4
C9 C10 C11 120.8(5)
C9 C10 H10A 119.6
C11 C10 H10A 119.6
C10 C11 C12 119.0(5)
C10 C11 H11A 120.5
C12 C11 H11A 120.5
C13 C12 C11 120.0(5)
C13 C12 H12A 120.0
C11 C12 H12A 120.0
C12 C13 C8 121.1(5)
C12 C13 H13A 119.4
C8 C13 H13A 119.4
C14 N1 P1 125.2(3)
C14 N1 Pr1 129.2(3)
P1 N1 Pr1 104.31(19)
C15 C14 C19 119.1(4)
C15 C14 N1 121.3(4)
C19 C14 N1 119.3(5)
C16 C15 C14 120.0(5)
C16 C15 C22 117.5(5)
C14 C15 C22 122.5(4)
C15 C16 C17 121.6(5)
C15 C16 H16A 119.2
C17 C16 H16A 119.2
C18 C17 C16 117.9(5)
C18 C17 C21 121.3(5)
C16 C17 C21 120.8(5)
C17 C18 C19 122.8(5)
C17 C18 H18A 118.6
C19 C18 H18A 118.6
C18 C19 C14 118.6(5)
C18 C19 C20 118.4(5)
C14 C19 C20 123.0(4)
C19 C20 H20A 109.5
C19 C20 H20B 109.5
H20A C20 H20B 109.5
C19 C20 H20C 109.5
H20A C20 H20C 109.5
H20B C20 H20C 109.5
C17 C21 H21A 109.5
C17 C21 H21B 109.5
H21A C21 H21B 109.5
C17 C21 H21C 109.5
H21A C21 H21C 109.5
H21B C21 H21C 109.5
C15 C22 H22A 109.5
C15 C22 H22B 109.5
H22A C22 H22B 109.5
C15 C22 H22C 109.5
H22A C22 H22C 109.5
H22B C22 H22C 109.5
N2 P2 C1 103.9(2)
N2 P2 C29 113.9(2)
C1 P2 C29 112.8(3)
N2 P2 C23 115.8(2)
C1 P2 C23 109.2(2)
C29 P2 C23 101.4(2)
C24 C23 C28 119.1(5)
C24 C23 P2 118.9(4)
C28 C23 P2 121.8(4)
C25 C24 C23 120.3(5)
C25 C24 H24A 119.8
C23 C24 H24A 119.8
C26 C25 C24 119.5(5)
C26 C25 H25A 120.2
C24 C25 H25A 120.2
C27 C26 C25 120.8(5)
C27 C26 H26A 119.6
C25 C26 H26A 119.6
C26 C27 C28 120.1(5)
C26 C27 H27A 120.0
C28 C27 H27A 120.0
C23 C28 C27 120.0(5)
C23 C28 H28A 120.0
C27 C28 H28A 120.0
C34 C29 C30 119.7(5)
C34 C29 P2 119.6(4)
C30 C29 P2 120.3(4)
C31 C30 C29 119.2(5)
C31 C30 H30A 120.4
C29 C30 H30A 120.4
C30 C31 C32 120.7(5)
C30 C31 H31A 119.6
C32 C31 H31A 119.6
C33 C32 C31 120.1(5)
C33 C32 H32A 119.9
C31 C32 H32A 119.9
C32 C33 C34 120.2(6)
C32 C33 H33A 119.9
C34 C33 H33A 119.9
C33 C34 C29 120.0(5)
C33 C34 H34A 120.0
C29 C34 H34A 120.0
C35 N2 P2 124.6(3)
C35 N2 Pr1 133.6(3)
P2 N2 Pr1 101.5(2)
C40 C35 C36 118.8(5)
C40 C35 N2 121.5(4)
C36 C35 N2 119.7(5)
C37 C36 C35 118.9(5)
C37 C36 C41 119.5(4)
C35 C36 C41 121.6(5)
C38 C37 C36 123.0(5)
C38 C37 H37A 118.5
C36 C37 H37A 118.5
C37 C38 C39 116.7(5)
C37 C38 C43 122.0(5)
C39 C38 C43 121.2(5)
C40 C39 C38 122.9(5)
C40 C39 H39A 118.5
C38 C39 H39A 118.5
C39 C40 C35 119.4(5)
C39 C40 C42 119.2(5)
C35 C40 C42 121.4(5)
C36 C41 H41A 109.5
C36 C41 H41B 109.5
H41A C41 H41B 109.5
C36 C41 H41C 109.5
H41A C41 H41C 109.5
H41B C41 H41C 109.5
C40 C42 H42A 109.5
C40 C42 H42B 109.5
H42A C42 H42B 109.5
C40 C42 H42C 109.5
H42A C42 H42C 109.5
H42B C42 H42C 109.5
C38 C43 H43A 109.5
C38 C43 H43B 109.5
H43A C43 H43B 109.5
C38 C43 H43C 109.5
H43A C43 H43C 109.5
H43B C43 H43C 109.5
C47 O1 C44 104.8(4)
C47 O1 Pr1 130.6(3)
C44 O1 Pr1 124.4(3)
O1 C44 C45 105.4(5)
O1 C44 H44A 110.7
C45 C44 H44A 110.7
O1 C44 H44B 110.7
C45 C44 H44B 110.7
H44A C44 H44B 108.8
C44 C45 C46 105.9(6)
C44 C45 H45A 110.5
C46 C45 H45A 110.5
C44 C45 H45B 110.5
C46 C45 H45B 110.5
H45A C45 H45B 108.7
C45 C46 C47 104.0(6)
C45 C46 H46A 111.0
C47 C46 H46A 111.0
C45 C46 H46B 111.0
C47 C46 H46B 111.0
H46A C46 H46B 109.0
O1 C47 C46 103.2(5)
O1 C47 H47A 111.1
C46 C47 H47A 111.1
O1 C47 H47B 111.1
C46 C47 H47B 111.1
H47A C47 H47B 109.1
C51 O2 C48 108.2(4)
C51 O2 Pr1 123.4(3)
C48 O2 Pr1 128.0(3)
O2 C48 C49 104.5(4)
O2 C48 H48A 110.8
C49 C48 H48A 110.8
O2 C48 H48B 110.8
C49 C48 H48B 110.8
H48A C48 H48B 108.9
C48 C49 C50 101.0(5)
C48 C49 H49A 111.6
C50 C49 H49A 111.6
C48 C49 H49B 111.6
C50 C49 H49B 111.6
H49A C49 H49B 109.4
C51 C50 C49 101.4(4)
C51 C50 H50A 111.5
C49 C50 H50A 111.5
C51 C50 H50B 111.5
C49 C50 H50B 111.5
H50A C50 H50B 109.3
O2 C51 C50 105.4(4)
O2 C51 H51A 110.7
C50 C51 H51A 110.7
O2 C51 H51B 110.7
C50 C51 H51B 110.7
H51A C51 H51B 108.8
C53 C52 H52A 109.5
C53 C52 H52B 109.5
H52A C52 H52B 109.5
C53 C52 H52C 109.5
H52A C52 H52C 109.5
H52B C52 H52C 109.5
C54 C53 C58 118.0(5)
C54 C53 C52 121.1(5)
C58 C53 C52 120.9(5)
C53 C54 C55 120.5(6)
C53 C54 H54A 119.8
C55 C54 H54A 119.8
C54 C55 C56 120.5(6)
C54 C55 H55A 119.8
C56 C55 H55A 119.8
C57 C56 C55 118.8(6)
C57 C56 H56A 120.6
C55 C56 H56A 120.6
C58 C57 C56 120.5(6)
C58 C57 H57A 119.7
C56 C57 H57A 119.7
C57 C58 C53 121.8(6)
C57 C58 H58A 119.1
C53 C58 H58A 119.1

loop_
_geom_bond_atom_site_label_1
_geom_bond_atom_site_label_2
_geom_bond_distance
Pr1 C1 2.795(5)
Pr1 N1 2.499(4)
Pr1 N2 2.500(4)
Pr1 O1 2.528(4)
Pr1 O2 2.560(4)
Pr1 I1 3.1664(5)
Pr1 I2 3.1624(5)
C1 P2 1.723(5)
C1 P1 1.729(5)
C1 H1A 1.0000
P1 N1 1.623(4)
P1 C2 1.813(5)
P1 C8 1.820(5)
C2 C3 1.396(7)
C2 C7 1.404(7)
C3 C4 1.393(7)
C3 H3A 0.9500
C4 C5 1.386(8)
C4 H4A 0.9500
C5 C6 1.378(8)
C5 H5A 0.9500
C6 C7 1.384(7)
C6 H6A 0.9500
C7 H7A 0.9500
C8 C9 1.397(7)
C8 C13 1.403(7)
C9 C10 1.384(8)
C9 H9A 0.9500
C10 C11 1.389(8)
C10 H10A 0.9500
C11 C12 1.403(8)
C11 H11A 0.9500
C12 C13 1.390(7)
C12 H12A 0.9500
C13 H13A 0.9500
N1 C14 1.440(6)
C14 C15 1.406(7)
C14 C19 1.414(7)
C15 C16 1.387(7)
C15 C22 1.517(7)
C16 C17 1.394(8)
C16 H16A 0.9500
C17 C18 1.377(8)
C17 C21 1.512(7)
C18 C19 1.397(7)
C18 H18A 0.9500
C19 C20 1.506(8)
C20 H20A 0.9800
C20 H20B 0.9800
C20 H20C 0.9800
C21 H21A 0.9800
C21 H21B 0.9800
C21 H21C 0.9800
C22 H22A 0.9800
C22 H22B 0.9800
C22 H22C 0.9800
P2 N2 1.624(4)
P2 C29 1.812(5)
P2 C23 1.824(5)
C23 C24 1.395(7)
C23 C28 1.395(7)
C24 C25 1.394(7)
C24 H24A 0.9500
C25 C26 1.391(8)
C25 H25A 0.9500
C26 C27 1.360(8)
C26 H26A 0.9500
C27 C28 1.404(7)
C27 H27A 0.9500
C28 H28A 0.9500
C29 C34 1.394(8)
C29 C30 1.409(8)
C30 C31 1.382(7)
C30 H30A 0.9500
C31 C32 1.386(8)
C31 H31A 0.9500
C32 C33 1.383(9)
C32 H32A 0.9500
C33 C34 1.385(7)
C33 H33A 0.9500
C34 H34A 0.9500
N2 C35 1.438(6)
C35 C40 1.403(7)
C35 C36 1.416(7)
C36 C37 1.396(7)
C36 C41 1.510(7)
C37 C38 1.379(8)
C37 H37A 0.9500
C38 C39 1.394(7)
C38 C43 1.517(8)
C39 C40 1.387(7)
C39 H39A 0.9500
C40 C42 1.507(7)
C41 H41A 0.9800
C41 H41B 0.9800
C41 H41C 0.9800
C42 H42A 0.9800
C42 H42B 0.9800
C42 H42C 0.9800
C43 H43A 0.9800
C43 H43B 0.9800
C43 H43C 0.9800
O1 C47 1.450(7)
O1 C44 1.451(6)
C44 C45 1.495(10)
C44 H44A 0.9900
C44 H44B 0.9900
C45 C46 1.508(10)
C45 H45A 0.9900
C45 H45B 0.9900
C46 C47 1.514(10)
C46 H46A 0.9900
C46 H46B 0.9900
C47 H47A 0.9900
C47 H47B 0.9900
O2 C51 1.468(6)
O2 C48 1.469(6)
C48 C49 1.508(8)
C48 H48A 0.9900
C48 H48B 0.9900
C49 C50 1.525(8)
C49 H49A 0.9900
C49 H49B 0.9900
C50 C51 1.511(7)
C50 H50A 0.9900
C50 H50B 0.9900
C51 H51A 0.9900
C51 H51B 0.9900
C52 C53 1.490(8)
C52 H52A 0.9800
C52 H52B 0.9800
C52 H52C 0.9800
C53 C54 1.383(9)
C53 C58 1.401(8)
C54 C55 1.395(9)
C54 H54A 0.9500
C55 C56 1.404(10)
C55 H55A 0.9500
C56 C57 1.375(10)
C56 H56A 0.9500
C57 C58 1.372(9)
C57 H57A 0.9500
C58 H58A 0.9500
